data_7703443
loop_
_publ_author_name
'Fandzloch, Marzena'
'Jaromin, Anna'
'Zaremba-Czogalla, Magdalena'
'Wojtczak, Andrzej'
'Lewi\'nska, Agnieszka'
'Sitkowski, Jerzy'
'Wi\'sniewska, Joanna'
'\/Lakomska, Iwona'
'Gubernator, Jerzy'

_publ_section_title
;
 Nanoencapsulation of a ruthenium(ii) complex with triazolopyrimidine in
 liposomes as a tool for improving its anticancer activity against
 melanoma cell lines.
;
_journal_issue 4
_journal_name_full 'Dalton transactions (Cambridge, England : 2003)'
_journal_page_first 1207
_journal_page_last 1219
_journal_paper_doi 10.1039/c9dt03464a
_journal_volume 49
_journal_year 2020
_chemical_formula_moiety '2(C16 H32 Cl2 N4 O3 Ru S3), C H4 O'
_chemical_formula_sum 'C16.5 H34 Cl2 N4 O3.5 Ru S3'
_chemical_formula_weight 612.62
_space_group_crystal_system monoclinic
_space_group_IT_number 14
_space_group_name_Hall '-P 2yn'
_space_group_name_H-M_alt 'P 1 21/n 1'
_atom_sites_solution_hydrogens difmap
_atom_sites_solution_primary patterson
_atom_sites_solution_secondary difmap
_audit_creation_method SHELXL-2014
_audit_update_record
;
2018-10-21 deposited with the CCDC.	2019-12-09 downloaded from the CCDC.
;
_cell_angle_alpha 90
_cell_angle_beta 105.289(3)
_cell_angle_gamma 90
_cell_formula_units_Z 4
_cell_length_a 14.7951(4)
_cell_length_b 11.7116(3)
_cell_length_c 15.5540(4)
_cell_measurement_reflns_used 10845
_cell_measurement_temperature 293(2)
_cell_measurement_theta_max 28.0388
_cell_measurement_theta_min 2.1989
_cell_volume 2599.72(12)
_computing_cell_refinement 'CrysAlisPro 1.171.38.43, Rigaku OD, 2015'
_computing_data_collection 'CrysAlisPro 1.171.38.43, Rigaku OD, 2015'
_computing_data_reduction 'CrysAlisPro 1.171.38.43, Rigaku OD, 2015'
_computing_publication_material 'CIFTAB-2014 (Sheldrick, 2014)'
_computing_structure_refinement 'SHELXL-2014 (Sheldrick, 2014)'
_computing_structure_solution 'SHELXS-2014 (Sheldrick, 2014)'
_diffrn_ambient_temperature 293(2)
_diffrn_detector_area_resol_mean 8.2564
_diffrn_measured_fraction_theta_full 0.999
_diffrn_measured_fraction_theta_max 0.896
_diffrn_measurement_device_type 'Oxford Sapphire CCD'
_diffrn_measurement_method \q/2\q
_diffrn_radiation_type MoK\a
_diffrn_radiation_wavelength 0.71073
_diffrn_reflns_av_R_equivalents 0.0306
_diffrn_reflns_av_unetI/netI 0.0259
_diffrn_reflns_Laue_measured_fraction_full 0.999
_diffrn_reflns_Laue_measured_fraction_max 0.896
_diffrn_reflns_limit_h_max 18
_diffrn_reflns_limit_h_min -19
_diffrn_reflns_limit_k_max 15
_diffrn_reflns_limit_k_min -15
_diffrn_reflns_limit_l_max 19
_diffrn_reflns_limit_l_min -17
_diffrn_reflns_number 16524
_diffrn_reflns_point_group_measured_fraction_full 0.999
_diffrn_reflns_point_group_measured_fraction_max 0.896
_diffrn_reflns_theta_full 26.000
_diffrn_reflns_theta_max 28.130
_diffrn_reflns_theta_min 2.214
_diffrn_source 'fine-focus sealed tube'
_exptl_absorpt_coefficient_mu 1.076
_exptl_absorpt_correction_T_max 0.855
_exptl_absorpt_correction_T_min 0.642
_exptl_absorpt_correction_type analytical
_exptl_absorpt_process_details 'CrysAlisPro 1.171.38.43 (Rigaku OD, 2015)'
_exptl_crystal_colour yellow
_exptl_crystal_density_diffrn 1.565
_exptl_crystal_description plate
_exptl_crystal_F_000 1260
_exptl_crystal_size_max 0.611
_exptl_crystal_size_mid 0.456
_exptl_crystal_size_min 0.181
_refine_diff_density_max 1.007
_refine_diff_density_min -0.438
_refine_diff_density_rms 0.101
_refine_ls_extinction_method none
_refine_ls_goodness_of_fit_ref 1.046
_refine_ls_hydrogen_treatment constr
_refine_ls_matrix_type full
_refine_ls_number_parameters 280
_refine_ls_number_reflns 5694
_refine_ls_number_restraints 1
_refine_ls_restrained_S_all 1.046
_refine_ls_R_factor_all 0.0402
_refine_ls_R_factor_gt 0.0306
_refine_ls_shift/su_max 0.000
_refine_ls_shift/su_mean 0.000
_refine_ls_structure_factor_coef Fsqd
_refine_ls_weighting_details 'w=1/[\s^2^(Fo^2^)+(0.0485P)^2^+1.4096P] where P=(Fo^2^+2Fc^2^)/3'
_refine_ls_weighting_scheme calc
_refine_ls_wR_factor_gt 0.0825
_refine_ls_wR_factor_ref 0.0861
_reflns_Friedel_coverage 0.000
_reflns_number_gt 4748
_reflns_number_total 5694
_reflns_threshold_expression 'I > 2\s(I)'
_cod_data_source_file c9dt03464a2.cif
_cod_data_source_block e637a
_cod_original_cell_volume 2599.74(11)
_cod_original_sg_symbol_H-M 'P 21/n'
_cod_original_formula_sum 'C16.50 H34 Cl2 N4 O3.50 Ru S3'
_cod_database_code 7703443
_shelx_space_group_comment
;
The symmetry employed for this shelxl refinement is uniquely defined
by the following loop, which should always be used as a source of
symmetry information in preference to the above space-group names.
They are only intended as comments.
;
_shelx_estimated_absorpt_t_min 0.559
_shelx_estimated_absorpt_t_max 0.829
_shelxl_version_number 2014-3

loop_
_space_group_symop_operation_xyz
'x, y, z'
'-x+1/2, y+1/2, -z+1/2'
'-x, -y, -z'
'x-1/2, -y-1/2, z-1/2'

loop_
_atom_site_label
_atom_site_type_symbol
_atom_site_fract_x
_atom_site_fract_y
_atom_site_fract_z
_atom_site_U_iso_or_equiv
_atom_site_adp_type
_atom_site_occupancy
_atom_site_site_symmetry_order
_atom_site_calc_flag
_atom_site_refinement_flags_posn
_atom_site_refinement_flags_adp
_atom_site_refinement_flags_occupancy
Ru1 Ru 0.56219(2) 0.23609(2) -0.14133(2) 0.02443(7) Uani 1 1 d . . .
Cl1 Cl 0.51658(5) 0.04021(6) -0.12231(5) 0.04428(17) Uani 1 1 d . . .
Cl2 Cl 0.46032(5) 0.22547(7) -0.29020(5) 0.04202(17) Uani 1 1 d . . .
N1 N 0.32906(16) 0.24240(19) -0.02489(16) 0.0356(5) Uani 1 1 d . . .
C2 C 0.41259(18) 0.2180(2) -0.03407(18) 0.0332(6) Uani 1 1 d . . .
H2A H 0.4504 0.1623 0.0002 0.040 Uiso 1 1 calc R U .
N3 N 0.44042(14) 0.27947(18) -0.09711(14) 0.0287(4) Uani 1 1 d . . .
C3A C 0.36757(16) 0.3488(2) -0.13085(16) 0.0282(5) Uani 1 1 d . . .
N4 N 0.35888(14) 0.43105(18) -0.19194(14) 0.0322(5) Uani 1 1 d . . .
C5 C 0.27923(18) 0.4902(2) -0.20956(18) 0.0358(6) Uani 1 1 d . . .
C51 C 0.2703(2) 0.5889(3) -0.2721(2) 0.0480(7) Uani 1 1 d . . .
H51A H 0.2103 0.6244 -0.2794 0.058 Uiso 1 1 calc R U .
H51B H 0.3190 0.6433 -0.2482 0.058 Uiso 1 1 calc R U .
H51C H 0.2760 0.5623 -0.3288 0.058 Uiso 1 1 calc R U .
C6 C 0.20679(18) 0.4660(3) -0.1689(2) 0.0427(7) Uani 1 1 d . . .
H6A H 0.1512 0.5072 -0.1857 0.051 Uiso 1 1 calc R U .
C7 C 0.21648(18) 0.3837(3) -0.1056(2) 0.0394(6) Uani 1 1 d . . .
C71 C 0.1494(2) 0.3530(3) -0.0525(3) 0.0580(9) Uani 1 1 d . . .
H71A H 0.1602 0.2740 -0.0338 0.070 Uiso 1 1 calc R U .
H71B H 0.1633 0.3996 0.0009 0.070 Uiso 1 1 calc R U .
C72 C 0.0485(2) 0.3668(4) -0.0990(3) 0.0727(12) Uani 1 1 d . . .
H72A H 0.0378 0.4466 -0.1177 0.087 Uiso 1 1 calc R U .
C73 C 0.0202(4) 0.2924(4) -0.1814(4) 0.110(2) Uani 1 1 d . . .
H73A H -0.0452 0.3032 -0.2099 0.132 Uiso 1 1 calc R U .
H73B H 0.0564 0.3131 -0.2220 0.132 Uiso 1 1 calc R U .
H73C H 0.0315 0.2137 -0.1647 0.132 Uiso 1 1 calc R U .
C74 C -0.0127(3) 0.3397(6) -0.0382(4) 0.129(2) Uani 1 1 d . . .
H74A H -0.0773 0.3494 -0.0700 0.154 Uiso 1 1 calc R U .
H74B H -0.0022 0.2622 -0.0179 0.154 Uiso 1 1 calc R U .
H74C H 0.0024 0.3903 0.0121 0.154 Uiso 1 1 calc R U .
N8 N 0.30004(14) 0.32649(18) -0.08758(14) 0.0310(5) Uani 1 1 d . . .
S1 S 0.60255(4) 0.41930(6) -0.15981(5) 0.03394(15) Uani 1 1 d . . .
O11 O 0.70433(13) 0.44197(19) -0.14407(15) 0.0504(5) Uani 1 1 d . . .
C11 C 0.5644(2) 0.5179(3) -0.0895(2) 0.0487(8) Uani 1 1 d . . .
H11A H 0.4984 0.5082 -0.0962 0.058 Uiso 1 1 calc R U .
H11B H 0.5979 0.5043 -0.0286 0.058 Uiso 1 1 calc R U .
H11C H 0.5762 0.5945 -0.1058 0.058 Uiso 1 1 calc R U .
C12 C 0.5486(2) 0.4794(3) -0.2652(2) 0.0542(8) Uani 1 1 d . . .
H12A H 0.4821 0.4673 -0.2790 0.065 Uiso 1 1 calc R U .
H12B H 0.5612 0.5599 -0.2639 0.065 Uiso 1 1 calc R U .
H12C H 0.5730 0.4438 -0.3099 0.065 Uiso 1 1 calc R U .
S2 S 0.65087(5) 0.24275(6) 0.00364(5) 0.03624(16) Uani 1 1 d . . .
O21 O 0.60913(16) 0.3113(3) 0.06302(15) 0.0636(7) Uani 1 1 d . . .
C21 C 0.6768(3) 0.1066(3) 0.0548(2) 0.0639(10) Uani 1 1 d . . .
H21A H 0.7042 0.0588 0.0184 0.077 Uiso 1 1 calc R U .
H21B H 0.7200 0.1155 0.1125 0.077 Uiso 1 1 calc R U .
H21C H 0.6201 0.0721 0.0613 0.077 Uiso 1 1 calc R U .
C22 C 0.7681(2) 0.2924(3) 0.0208(2) 0.0565(9) Uani 1 1 d . . .
H22A H 0.7985 0.2502 -0.0166 0.068 Uiso 1 1 calc R U .
H22B H 0.7675 0.3721 0.0061 0.068 Uiso 1 1 calc R U .
H22C H 0.8016 0.2818 0.0821 0.068 Uiso 1 1 calc R U .
S3 S 0.67889(4) 0.16105(6) -0.19644(5) 0.03870(17) Uani 1 1 d . . .
O31 O 0.76778(15) 0.1282(3) -0.13258(17) 0.0729(8) Uani 1 1 d . . .
C31 C 0.6393(3) 0.0383(3) -0.2622(3) 0.0724(12) Uani 1 1 d . . .
H31A H 0.5812 0.0552 -0.3052 0.087 Uiso 1 1 calc R U .
H31B H 0.6852 0.0162 -0.2926 0.087 Uiso 1 1 calc R U .
H31C H 0.6300 -0.0231 -0.2245 0.087 Uiso 1 1 calc R U .
C32 C 0.7095(3) 0.2431(3) -0.2797(3) 0.0710(12) Uani 1 1 d . . .
H32A H 0.6536 0.2666 -0.3232 0.085 Uiso 1 1 calc R U .
H32B H 0.7440 0.3092 -0.2531 0.085 Uiso 1 1 calc R U .
H32C H 0.7474 0.1980 -0.3082 0.085 Uiso 1 1 calc R U .
O91 O 0.6585(10) 0.4234(8) -0.4536(6) 0.201(7) Uani 0.5 1 d D . P
H91A H 0.6960 0.4653 -0.4197 0.241 Uiso 0.5 1 calc R U P
C92 C 0.5790(10) 0.4902(14) -0.5028(10) 0.243(15) Uani 0.5 1 d D . P
H92A H 0.5908 0.5182 -0.5568 0.292 Uiso 0.5 1 d R U P
H92B H 0.5696 0.5534 -0.4669 0.292 Uiso 0.5 1 d R U P
H92C H 0.5239 0.4431 -0.5171 0.292 Uiso 0.5 1 d R U P

loop_
_atom_site_aniso_label
_atom_site_aniso_U_11
_atom_site_aniso_U_22
_atom_site_aniso_U_33
_atom_site_aniso_U_23
_atom_site_aniso_U_13
_atom_site_aniso_U_12
Ru1 0.01775(11) 0.02816(11) 0.02650(11) -0.00105(8) 0.00427(8) -0.00050(7)
Cl1 0.0470(4) 0.0294(3) 0.0602(5) -0.0001(3) 0.0207(3) -0.0020(3)
Cl2 0.0319(3) 0.0575(4) 0.0314(3) -0.0065(3) -0.0008(3) -0.0008(3)
N1 0.0321(12) 0.0377(12) 0.0390(13) 0.0030(10) 0.0132(10) -0.0016(9)
C2 0.0300(13) 0.0340(13) 0.0363(14) 0.0029(11) 0.0099(11) 0.0002(10)
N3 0.0236(10) 0.0321(11) 0.0303(11) 0.0020(9) 0.0070(8) 0.0006(8)
C3A 0.0226(11) 0.0298(12) 0.0316(13) -0.0038(10) 0.0061(10) -0.0023(9)
N4 0.0284(11) 0.0323(11) 0.0353(11) 0.0014(9) 0.0077(9) 0.0014(9)
C5 0.0305(13) 0.0356(14) 0.0359(14) -0.0013(11) -0.0006(11) 0.0028(11)
C51 0.0493(18) 0.0431(17) 0.0470(17) 0.0080(14) 0.0043(14) 0.0087(14)
C6 0.0241(13) 0.0472(17) 0.0532(17) -0.0011(14) 0.0039(12) 0.0085(11)
C7 0.0243(13) 0.0442(16) 0.0499(17) -0.0064(13) 0.0100(12) 0.0016(11)
C71 0.0382(17) 0.068(2) 0.075(2) 0.0044(19) 0.0271(17) 0.0025(15)
C72 0.0433(19) 0.063(2) 0.117(4) 0.009(2) 0.031(2) 0.0034(17)
C73 0.066(3) 0.073(3) 0.175(6) -0.029(4) 0.003(3) -0.013(2)
C74 0.058(3) 0.169(6) 0.178(6) 0.050(5) 0.065(4) 0.006(3)
N8 0.0240(10) 0.0327(11) 0.0373(12) -0.0018(9) 0.0098(9) -0.0013(8)
S1 0.0300(3) 0.0337(3) 0.0402(4) 0.0017(3) 0.0130(3) -0.0052(3)
O11 0.0328(11) 0.0540(13) 0.0684(14) 0.0023(11) 0.0202(10) -0.0125(9)
C11 0.0468(17) 0.0355(15) 0.067(2) -0.0149(14) 0.0197(15) -0.0089(13)
C12 0.0570(19) 0.0533(19) 0.0538(19) 0.0211(16) 0.0174(16) -0.0001(16)
S2 0.0267(3) 0.0492(4) 0.0294(3) 0.0002(3) 0.0014(3) 0.0020(3)
O21 0.0504(13) 0.097(2) 0.0380(12) -0.0213(13) 0.0021(10) 0.0130(13)
C21 0.058(2) 0.073(2) 0.053(2) 0.0240(18) 0.0003(17) 0.0062(18)
C22 0.0315(16) 0.079(2) 0.0484(18) -0.0046(17) -0.0079(13) -0.0123(15)
S3 0.0248(3) 0.0485(4) 0.0439(4) -0.0091(3) 0.0110(3) 0.0020(3)
O31 0.0369(12) 0.107(2) 0.0691(16) -0.0124(15) 0.0039(11) 0.0295(13)
C31 0.056(2) 0.067(2) 0.102(3) -0.048(2) 0.036(2) -0.0076(18)
C32 0.077(3) 0.078(3) 0.078(3) -0.006(2) 0.055(2) -0.001(2)
O91 0.42(2) 0.101(7) 0.078(5) -0.022(5) 0.055(9) -0.140(10)
C92 0.45(4) 0.168(18) 0.087(10) -0.011(10) 0.025(17) -0.18(2)

loop_
_atom_type_symbol
_atom_type_description
_atom_type_scat_dispersion_real
_atom_type_scat_dispersion_imag
_atom_type_scat_source
C C 0.0033 0.0016 'International Tables Vol C Tables 4.2.6.8 and 6.1.1.4'
H H 0.0000 0.0000 'International Tables Vol C Tables 4.2.6.8 and 6.1.1.4'
N N 0.0061 0.0033 'International Tables Vol C Tables 4.2.6.8 and 6.1.1.4'
O O 0.0106 0.0060 'International Tables Vol C Tables 4.2.6.8 and 6.1.1.4'
S S 0.1246 0.1234 'International Tables Vol C Tables 4.2.6.8 and 6.1.1.4'
Cl Cl 0.1484 0.1585 'International Tables Vol C Tables 4.2.6.8 and 6.1.1.4'
Ru Ru -1.2594 0.8363 'International Tables Vol C Tables 4.2.6.8 and 6.1.1.4'

loop_
_geom_angle_atom_site_label_1
_geom_angle_atom_site_label_2
_geom_angle_atom_site_label_3
_geom_angle
N3 Ru1 S1 95.04(6)
N3 Ru1 S2 89.30(6)
S1 Ru1 S2 89.48(3)
N3 Ru1 S3 170.19(6)
S1 Ru1 S3 93.78(3)
S2 Ru1 S3 95.08(3)
N3 Ru1 Cl2 87.43(6)
S1 Ru1 Cl2 92.63(3)
S2 Ru1 Cl2 176.25(3)
S3 Ru1 Cl2 87.87(3)
N3 Ru1 Cl1 84.33(6)
S1 Ru1 Cl1 179.20(3)
S2 Ru1 Cl1 91.01(3)
S3 Ru1 Cl1 86.81(3)
Cl2 Ru1 Cl1 86.84(3)
C2 N1 N8 101.9(2)
N1 C2 N3 115.7(2)
N1 C2 H2A 122.1
N3 C2 H2A 122.1
C3A N3 C2 103.7(2)
C3A N3 Ru1 132.23(17)
C2 N3 Ru1 122.80(17)
N4 C3A N3 129.2(2)
N4 C3A N8 122.8(2)
N3 C3A N8 107.9(2)
C5 N4 C3A 115.8(2)
N4 C5 C6 122.6(3)
N4 C5 C51 117.2(3)
C6 C5 C51 120.1(3)
C5 C51 H51A 109.5
C5 C51 H51B 109.5
H51A C51 H51B 109.5
C5 C51 H51C 109.5
H51A C51 H51C 109.5
H51B C51 H51C 109.5
C7 C6 C5 121.4(2)
C7 C6 H6A 119.3
C5 C6 H6A 119.3
C6 C7 N8 114.4(2)
C6 C7 C71 127.9(3)
N8 C7 C71 117.7(3)
C72 C71 C7 115.7(3)
C72 C71 H71A 108.3
C7 C71 H71A 108.3
C72 C71 H71B 108.3
C7 C71 H71B 108.3
H71A C71 H71B 107.4
C71 C72 C74 111.4(4)
C71 C72 C73 111.5(3)
C74 C72 C73 109.5(4)
C71 C72 H72A 108.1
C74 C72 H72A 108.1
C73 C72 H72A 108.1
C72 C73 H73A 109.5
C72 C73 H73B 109.5
H73A C73 H73B 109.5
C72 C73 H73C 109.5
H73A C73 H73C 109.5
H73B C73 H73C 109.5
C72 C74 H74A 109.5
C72 C74 H74B 109.5
H74A C74 H74B 109.5
C72 C74 H74C 109.5
H74A C74 H74C 109.5
H74B C74 H74C 109.5
C3A N8 C7 122.9(2)
C3A N8 N1 110.7(2)
C7 N8 N1 126.4(2)
O11 S1 C12 105.79(15)
O11 S1 C11 104.76(14)
C12 S1 C11 99.90(17)
O11 S1 Ru1 115.99(9)
C12 S1 Ru1 115.14(12)
C11 S1 Ru1 113.53(11)
S1 C11 H11A 109.5
S1 C11 H11B 109.5
H11A C11 H11B 109.5
S1 C11 H11C 109.5
H11A C11 H11C 109.5
H11B C11 H11C 109.5
S1 C12 H12A 109.5
S1 C12 H12B 109.5
H12A C12 H12B 109.5
S1 C12 H12C 109.5
H12A C12 H12C 109.5
H12B C12 H12C 109.5
O21 S2 C21 106.48(18)
O21 S2 C22 106.27(16)
C21 S2 C22 98.02(17)
O21 S2 Ru1 114.12(9)
C21 S2 Ru1 114.20(13)
C22 S2 Ru1 116.14(12)
S2 C21 H21A 109.5
S2 C21 H21B 109.5
H21A C21 H21B 109.5
S2 C21 H21C 109.5
H21A C21 H21C 109.5
H21B C21 H21C 109.5
S2 C22 H22A 109.5
S2 C22 H22B 109.5
H22A C22 H22B 109.5
S2 C22 H22C 109.5
H22A C22 H22C 109.5
H22B C22 H22C 109.5
O31 S3 C32 106.3(2)
O31 S3 C31 106.12(18)
C32 S3 C31 97.3(2)
O31 S3 Ru1 118.25(11)
C32 S3 Ru1 115.42(13)
C31 S3 Ru1 111.06(12)
S3 C31 H31A 109.5
S3 C31 H31B 109.5
H31A C31 H31B 109.5
S3 C31 H31C 109.5
H31A C31 H31C 109.5
H31B C31 H31C 109.5
S3 C32 H32A 109.5
S3 C32 H32B 109.5
H32A C32 H32B 109.5
S3 C32 H32C 109.5
H32A C32 H32C 109.5
H32B C32 H32C 109.5
C92 O91 H91A 109.5
O91 C92 H92A 109.7
O91 C92 H92B 109.3
H92A C92 H92B 109.5
O91 C92 H92C 109.4
H92A C92 H92C 109.5
H92B C92 H92C 109.5

loop_
_geom_bond_atom_site_label_1
_geom_bond_atom_site_label_2
_geom_bond_distance
Ru1 N3 2.152(2)
Ru1 S1 2.2658(7)
Ru1 S2 2.2917(7)
Ru1 S3 2.2954(7)
Ru1 Cl2 2.4099(7)
Ru1 Cl1 2.4312(7)
N1 C2 1.312(3)
N1 N8 1.373(3)
C2 N3 1.365(3)
C2 H2A 0.9300
N3 C3A 1.341(3)
C3A N4 1.335(3)
C3A N8 1.369(3)
N4 C5 1.332(3)
C5 C6 1.410(4)
C5 C51 1.493(4)
C51 H51A 0.9600
C51 H51B 0.9600
C51 H51C 0.9600
C6 C7 1.357(4)
C6 H6A 0.9300
C7 N8 1.369(3)
C7 C71 1.492(4)
C71 C72 1.486(5)
C71 H71A 0.9700
C71 H71B 0.9700
C72 C74 1.505(6)
C72 C73 1.515(7)
C72 H72A 0.9800
C73 H73A 0.9600
C73 H73B 0.9600
C73 H73C 0.9600
C74 H74A 0.9600
C74 H74B 0.9600
C74 H74C 0.9600
S1 O11 1.4845(19)
S1 C12 1.769(3)
S1 C11 1.782(3)
C11 H11A 0.9600
C11 H11B 0.9600
C11 H11C 0.9600
C12 H12A 0.9600
C12 H12B 0.9600
C12 H12C 0.9600
S2 O21 1.476(2)
S2 C21 1.778(4)
S2 C22 1.782(3)
C21 H21A 0.9600
C21 H21B 0.9600
C21 H21C 0.9600
C22 H22A 0.9600
C22 H22B 0.9600
C22 H22C 0.9600
S3 O31 1.475(2)
S3 C32 1.765(4)
S3 C31 1.773(3)
C31 H31A 0.9600
C31 H31B 0.9600
C31 H31C 0.9600
C32 H32A 0.9600
C32 H32B 0.9600
C32 H32C 0.9600
O91 C92 1.451(5)
O91 H91A 0.8200
C92 H92A 0.9600
C92 H92B 0.9600
C92 H92C 0.9600

loop_
_geom_hbond_atom_site_label_D
_geom_hbond_atom_site_label_H
_geom_hbond_atom_site_label_A
_geom_hbond_distance_DH
_geom_hbond_distance_HA
_geom_hbond_distance_DA
_geom_hbond_angle_DHA
_geom_hbond_site_symmetry_A
C71 H71A O91 0.97 2.63 3.571(9) 163.5 4_566
C11 H11A N4 0.96 2.38 3.204(4) 143.3 .
C11 H11B O21 0.96 2.65 3.331(4) 127.9 .
C12 H12A N4 0.96 2.58 3.344(4) 137.0 .
C21 H21C Cl1 0.96 2.78 3.718(4) 165.7 3_655
C22 H22A O31 0.96 2.25 3.063(5) 141.7 .
C22 H22B O11 0.96 2.42 3.043(4) 122.4 .
C22 H22C Cl2 0.96 2.65 3.516(3) 150.8 4_666
C31 H31A Cl2 0.96 2.73 3.376(4) 125.3 .
C31 H31B O11 0.96 2.29 3.245(4) 172.8 2_644
C31 H31C Cl1 0.96 2.70 3.181(4) 111.4 .
C32 H32B O11 0.96 2.48 3.157(5) 127.2 .
O91 H91A O31 0.82 2.09 2.823(8) 149.1 2_654
C92 H92B O31 0.96 2.64 3.110(14) 110.3 2_654

loop_
_geom_torsion_atom_site_label_1
_geom_torsion_atom_site_label_2
_geom_torsion_atom_site_label_3
_geom_torsion_atom_site_label_4
_geom_torsion
N8 N1 C2 N3 0.3(3)
N1 C2 N3 C3A -0.1(3)
N1 C2 N3 Ru1 -168.79(18)
C2 N3 C3A N4 176.5(3)
Ru1 N3 C3A N4 -16.4(4)
C2 N3 C3A N8 -0.1(3)
Ru1 N3 C3A N8 166.99(17)
N3 C3A N4 C5 -176.9(2)
N8 C3A N4 C5 -0.8(4)
C3A N4 C5 C6 -2.0(4)
C3A N4 C5 C51 175.2(2)
N4 C5 C6 C7 3.4(4)
C51 C5 C6 C7 -173.8(3)
C5 C6 C7 N8 -1.6(4)
C5 C6 C7 C71 175.8(3)
C6 C7 C71 C72 32.9(5)
N8 C7 C71 C72 -149.6(3)
C7 C71 C72 C74 -176.9(4)
C7 C71 C72 C73 60.5(5)
N4 C3A N8 C7 2.4(4)
N3 C3A N8 C7 179.3(2)
N4 C3A N8 N1 -176.6(2)
N3 C3A N8 N1 0.3(3)
C6 C7 N8 C3A -1.1(4)
C71 C7 N8 C3A -178.8(3)
C6 C7 N8 N1 177.8(3)
C71 C7 N8 N1 0.0(4)
C2 N1 N8 C3A -0.3(3)
C2 N1 N8 C7 -179.3(3)
